data_7055844
loop_
_publ_author_name
'Liu, Qianqian'
'Wang, Chuanyong'
'Zhang, Xingmin'
'Xue, Mingqiang'
'Yao, Yingming'
'Zhang, Yong'
'Shen, Qi'

_publ_section_title
;
 Synthesis and molecular structures of divalent bridged bis(guanidinate)
 europium complexes and their application in intermolecular
 hydrophosphination of alkenes and alkynes
;
_journal_issue 12
_journal_name_full 'New J. Chem.'
_journal_page_first 10447
_journal_paper_doi 10.1039/C6NJ02508K
_journal_volume 40
_journal_year 2016
_chemical_formula_moiety 'C56 H88 Eu2 N12 O2, 2(C4 H8 O)'
_chemical_formula_sum 'C64 H104 Eu2 N12 O4'
_chemical_formula_weight 1409.51
_space_group_crystal_system monoclinic
_space_group_IT_number 14
_space_group_name_Hall '-P 2ybc'
_space_group_name_H-M_alt 'P 1 21/c 1'
_symmetry_space_group_name_Hall '-P 2ybc'
_symmetry_space_group_name_H-M 'P 1 21/c 1'
_atom_sites_solution_hydrogens mixed
_audit_creation_method SHELXL-2014/7
_audit_update_record
;
2016-10-16 deposited with the CCDC.
2016-10-27 downloaded from the CCDC.
;
_cell_angle_alpha 90
_cell_angle_beta 107.298(6)
_cell_angle_gamma 90
_cell_formula_units_Z 2
_cell_length_a 12.834(4)
_cell_length_b 14.323(4)
_cell_length_c 19.638(7)
_cell_measurement_reflns_used 15742
_cell_measurement_temperature 223(2)
_cell_measurement_theta_max 27.4
_cell_measurement_theta_min 3.0
_cell_volume 3446.6(19)
_computing_cell_refinement CrystalClear
_computing_data_collection CrystalClear
_computing_data_reduction CrystalStructure
_computing_molecular_graphics 'Bruker SHELXTL'
_computing_publication_material 'Bruker SHELXTL'
_computing_structure_refinement 'SHELXL-2014/7 (Sheldrick, 2014)'
_computing_structure_solution 'SHELXL-2014/7 (Sheldrick, 2014)'
_diffrn_ambient_temperature 223(2)
_diffrn_detector_area_resol_mean 14.63
_diffrn_measured_fraction_theta_full 0.990
_diffrn_measured_fraction_theta_max 0.989
_diffrn_measurement_device_type 'Rigaku Saturn'
_diffrn_measurement_method \w
_diffrn_radiation_monochromator graphite
_diffrn_radiation_source 'fine-focus sealed tube'
_diffrn_radiation_type MoK\a
_diffrn_radiation_wavelength 0.71075
_diffrn_reflns_av_R_equivalents 0.0447
_diffrn_reflns_av_unetI/netI 0.0557
_diffrn_reflns_Laue_measured_fraction_full 0.990
_diffrn_reflns_Laue_measured_fraction_max 0.989
_diffrn_reflns_limit_h_max 12
_diffrn_reflns_limit_h_min -15
_diffrn_reflns_limit_k_max 16
_diffrn_reflns_limit_k_min -16
_diffrn_reflns_limit_l_max 23
_diffrn_reflns_limit_l_min -22
_diffrn_reflns_number 17190
_diffrn_reflns_point_group_measured_fraction_full 0.990
_diffrn_reflns_point_group_measured_fraction_max 0.989
_diffrn_reflns_theta_full 25.242
_diffrn_reflns_theta_max 25.500
_diffrn_reflns_theta_min 3.045
_exptl_absorpt_coefficient_mu 1.855
_exptl_absorpt_correction_T_max 0.473
_exptl_absorpt_correction_T_min 0.429
_exptl_absorpt_correction_type multi-scan
_exptl_absorpt_process_details 'Jacobson, R. (1998) Private communication'
_exptl_crystal_colour red
_exptl_crystal_density_diffrn 1.358
_exptl_crystal_description block
_exptl_crystal_F_000 1460
_exptl_crystal_size_max 0.500
_exptl_crystal_size_mid 0.450
_exptl_crystal_size_min 0.440
_refine_diff_density_max 1.222
_refine_diff_density_min -1.004
_refine_diff_density_rms 0.106
_refine_ls_extinction_method none
_refine_ls_goodness_of_fit_ref 1.083
_refine_ls_hydrogen_treatment mixed
_refine_ls_matrix_type full
_refine_ls_number_parameters 361
_refine_ls_number_reflns 6356
_refine_ls_number_restraints 22
_refine_ls_restrained_S_all 1.083
_refine_ls_R_factor_all 0.0648
_refine_ls_R_factor_gt 0.0471
_refine_ls_shift/su_max 0.000
_refine_ls_shift/su_mean 0.000
_refine_ls_structure_factor_coef Fsqd
_refine_ls_weighting_details 'w=1/[\s^2^(Fo^2^)+(0.0563P)^2^+1.7627P] where P=(Fo^2^+2Fc^2^)/3'
_refine_ls_weighting_scheme calc
_refine_ls_wR_factor_gt 0.1115
_refine_ls_wR_factor_ref 0.1233
_reflns_Friedel_coverage 0.000
_reflns_number_gt 5002
_reflns_number_total 6356
_reflns_threshold_expression 'I > 2\s(I)'
_cod_data_source_file c6nj02508k2.cif
_cod_data_source_block shelxl
_cod_depositor_comments 'Adding full bibliography for 7055843--7055845.cif.'
_cod_original_cell_volume 3447(2)
_cod_database_code 7055844
_shelx_shelxl_version_number 2014/7
_shelx_space_group_comment
;
The symmetry employed for this shelxl refinement is uniquely defined
by the following loop, which should always be used as a source of
symmetry information in preference to the above space-group names.
They are only intended as comments.
;
_shelx_estimated_absorpt_t_min 0.457
_shelx_estimated_absorpt_t_max 0.496

loop_
_space_group_symop_operation_xyz
'x, y, z'
'-x, y+1/2, -z+1/2'
'-x, -y, -z'
'x, -y-1/2, z-1/2'

loop_
_atom_site_label
_atom_site_type_symbol
_atom_site_fract_x
_atom_site_fract_y
_atom_site_fract_z
_atom_site_U_iso_or_equiv
_atom_site_adp_type
_atom_site_occupancy
_atom_site_site_symmetry_order
_atom_site_calc_flag
_atom_site_refinement_flags_posn
_atom_site_refinement_flags_adp
_atom_site_refinement_flags_occupancy
_atom_site_disorder_assembly
_atom_site_disorder_group
Eu1 Eu 0.38685(2) 0.06801(2) -0.00302(2) 0.04070(12) Uani 1 1 d . . . . .
O1 O 0.2749(5) 0.0790(3) 0.0911(3) 0.0803(16) Uani 1 1 d D . . . .
O2 O -0.0368(16) 0.5442(13) 0.1115(11) 0.165(5) Uiso 0.5 1 d D . P A 1
O2' O 0.0649(16) 0.5096(15) 0.1119(11) 0.165(5) Uiso 0.5 1 d D . P B 2
N1 N 0.5867(3) 0.1135(3) 0.0342(2) 0.0384(10) Uani 1 1 d . . . . .
N2 N 0.5740(4) 0.0100(3) 0.1164(2) 0.0502(12) Uani 1 1 d . . . . .
N3 N 0.6811(4) 0.1455(3) 0.1558(2) 0.0522(12) Uani 1 1 d D . . . .
H3 H 0.692(5) 0.115(4) 0.201(2) 0.078 Uiso 1 1 d D U . . .
N4 N 0.4189(3) 0.2294(3) -0.0378(2) 0.0417(10) Uani 1 1 d . . . . .
N5 N 0.2403(4) 0.1868(3) -0.0728(3) 0.0545(13) Uani 1 1 d . . . . .
N6 N 0.2803(4) 0.3475(3) -0.0552(3) 0.0640(15) Uani 1 1 d D . . . .
H6 H 0.203(2) 0.357(5) -0.065(4) 0.096 Uiso 1 1 d D U . . .
C1 C 0.6150(4) 0.0901(4) 0.1035(3) 0.0406(12) Uani 1 1 d . . . . .
C2 C 0.3101(5) 0.2553(4) -0.0573(3) 0.0462(13) Uani 1 1 d . . . . .
C3 C 0.6512(5) 0.1726(4) 0.0051(2) 0.0442(14) Uani 1 1 d . . . . .
C4 C 0.7627(5) 0.1534(4) 0.0241(3) 0.0519(14) Uani 1 1 d . . . . .
H4 H 0.7922 0.1081 0.0592 0.062 Uiso 1 1 calc R U . . .
C5 C 0.8319(5) 0.2006(4) -0.0083(3) 0.0568(15) Uani 1 1 d . . . . .
H5 H 0.9074 0.1890 0.0070 0.068 Uiso 1 1 calc R U . . .
C6 C 0.7896(5) 0.2624(5) -0.0612(3) 0.0591(16) Uani 1 1 d . . . . .
H6A H 0.8357 0.2925 -0.0837 0.071 Uiso 1 1 calc R U . . .
C7 C 0.6768(5) 0.2822(4) -0.0831(3) 0.0440(13) Uani 1 1 d . . . . .
C8 C 0.6350(6) 0.3446(4) -0.1407(3) 0.0572(16) Uani 1 1 d . . . . .
H8 H 0.6821 0.3722 -0.1635 0.069 Uiso 1 1 calc R U . . .
C9 C 0.5270(6) 0.3645(4) -0.1628(3) 0.0634(17) Uani 1 1 d . . . . .
H9 H 0.4998 0.4047 -0.2019 0.076 Uiso 1 1 calc R U . . .
C10 C 0.4550(5) 0.3271(4) -0.1293(3) 0.0490(14) Uani 1 1 d . . . . .
H10 H 0.3808 0.3432 -0.1463 0.059 Uiso 1 1 calc R U . . .
C11 C 0.4891(4) 0.2664(3) -0.0714(3) 0.0403(12) Uani 1 1 d . . . . .
C12 C 0.6046(4) 0.2393(3) -0.0490(3) 0.0372(12) Uani 1 1 d . . . . .
C13 C 0.5862(6) -0.0194(4) 0.1901(3) 0.0639(19) Uani 1 1 d . . . . .
H13 H 0.5900 0.0375 0.2193 0.077 Uiso 1 1 calc R U . . .
C14 C 0.6887(9) -0.0729(6) 0.2202(4) 0.106(3) Uani 1 1 d . . . . .
H14A H 0.6845 -0.1313 0.1945 0.159 Uiso 1 1 calc R U . . .
H14B H 0.6984 -0.0858 0.2702 0.159 Uiso 1 1 calc R U . . .
H14C H 0.7501 -0.0367 0.2156 0.159 Uiso 1 1 calc R U . . .
C15 C 0.4870(8) -0.0743(5) 0.1922(4) 0.092(3) Uani 1 1 d . . . . .
H15A H 0.4220 -0.0370 0.1723 0.139 Uiso 1 1 calc R U . . .
H15B H 0.4929 -0.0902 0.2412 0.139 Uiso 1 1 calc R U . . .
H15C H 0.4822 -0.1310 0.1645 0.139 Uiso 1 1 calc R U . . .
C16 C 0.6789(5) 0.2471(4) 0.1550(3) 0.0524(15) Uani 1 1 d . . . . .
H16 H 0.6990 0.2689 0.1127 0.063 Uiso 1 1 calc R U . . .
C17 C 0.7633(7) 0.2832(6) 0.2213(4) 0.101(3) Uani 1 1 d . . . . .
H17A H 0.7471 0.2595 0.2633 0.152 Uiso 1 1 calc R U . . .
H17B H 0.7616 0.3509 0.2215 0.152 Uiso 1 1 calc R U . . .
H17C H 0.8352 0.2622 0.2214 0.152 Uiso 1 1 calc R U . . .
C18 C 0.5687(6) 0.2845(5) 0.1504(4) 0.082(2) Uani 1 1 d . . . . .
H18A H 0.5157 0.2601 0.1080 0.123 Uiso 1 1 calc R U . . .
H18B H 0.5698 0.3521 0.1478 0.123 Uiso 1 1 calc R U . . .
H18C H 0.5488 0.2658 0.1923 0.123 Uiso 1 1 calc R U . . .
C19 C 0.1233(5) 0.2060(5) -0.0900(5) 0.077(2) Uani 1 1 d . . . . .
H19 H 0.1097 0.2518 -0.0558 0.092 Uiso 1 1 calc R U . . .
C20 C 0.0796(6) 0.2435(7) -0.1665(5) 0.111(3) Uani 1 1 d . . . . .
H20A H 0.1174 0.3009 -0.1707 0.166 Uiso 1 1 calc R U . . .
H20B H 0.0020 0.2559 -0.1775 0.166 Uiso 1 1 calc R U . . .
H20C H 0.0917 0.1976 -0.1996 0.166 Uiso 1 1 calc R U . . .
C21 C 0.0655(7) 0.1148(7) -0.0854(6) 0.124(4) Uani 1 1 d . . . . .
H21A H 0.0827 0.0692 -0.1169 0.186 Uiso 1 1 calc R U . . .
H21B H -0.0127 0.1251 -0.0995 0.186 Uiso 1 1 calc R U . . .
H21C H 0.0895 0.0917 -0.0368 0.186 Uiso 1 1 calc R U . . .
C22 C 0.3507(6) 0.4190(4) -0.0106(4) 0.0658(19) Uani 1 1 d . . . . .
H22 H 0.4278 0.4006 -0.0027 0.079 Uiso 1 1 calc R U . . .
C23 C 0.3327(7) 0.5125(5) -0.0476(6) 0.105(3) Uani 1 1 d . . . . .
H23A H 0.3353 0.5052 -0.0962 0.157 Uiso 1 1 calc R U . . .
H23B H 0.3894 0.5555 -0.0223 0.157 Uiso 1 1 calc R U . . .
H23C H 0.2620 0.5369 -0.0481 0.157 Uiso 1 1 calc R U . . .
C24 C 0.3297(8) 0.4246(5) 0.0612(5) 0.099(3) Uani 1 1 d . . . . .
H24A H 0.2546 0.4431 0.0545 0.149 Uiso 1 1 calc R U . . .
H24B H 0.3783 0.4703 0.0909 0.149 Uiso 1 1 calc R U . . .
H24C H 0.3426 0.3640 0.0842 0.149 Uiso 1 1 calc R U . . .
C25 C 0.1843(12) 0.0283(12) 0.1027(8) 0.0819(17) Uiso 0.5 1 d D . P C 1
H25A H 0.2044 -0.0373 0.1131 0.098 Uiso 0.5 1 calc R U P C 1
H25B H 0.1213 0.0309 0.0597 0.098 Uiso 0.5 1 calc R U P C 1
C25' C 0.2207(14) 0.0118(11) 0.1249(8) 0.0819(17) Uiso 0.5 1 d D . P C 2
H25C H 0.2629 -0.0461 0.1361 0.098 Uiso 0.5 1 calc R U P C 2
H25D H 0.1474 -0.0028 0.0936 0.098 Uiso 0.5 1 calc R U P C 2
C26 C 0.1565(14) 0.0707(10) 0.1627(9) 0.0819(17) Uiso 0.5 1 d D . P C 1
H26A H 0.1658 0.0254 0.2014 0.098 Uiso 0.5 1 calc R U P C 1
H26B H 0.0805 0.0920 0.1478 0.098 Uiso 0.5 1 calc R U P C 1
C26' C 0.2148(15) 0.0590(9) 0.1912(8) 0.0819(17) Uiso 0.5 1 d D . P C 2
H26C H 0.2847 0.0568 0.2290 0.098 Uiso 0.5 1 calc R U P C 2
H26D H 0.1571 0.0329 0.2089 0.098 Uiso 0.5 1 calc R U P C 2
C27 C 0.2333(13) 0.1527(11) 0.1872(8) 0.0819(17) Uiso 0.5 1 d D . P C 1
H27A H 0.1920 0.2106 0.1859 0.098 Uiso 0.5 1 calc R U P C 1
H27B H 0.2804 0.1427 0.2361 0.098 Uiso 0.5 1 calc R U P C 1
C27' C 0.1866(13) 0.1597(10) 0.1607(9) 0.0819(17) Uiso 0.5 1 d D . P C 2
H27C H 0.1094 0.1647 0.1332 0.098 Uiso 0.5 1 calc R U P C 2
H27D H 0.2032 0.2062 0.1990 0.098 Uiso 0.5 1 calc R U P C 2
C28 C 0.2994(13) 0.1581(10) 0.1370(8) 0.0819(17) Uiso 0.5 1 d D . P C 1
H28A H 0.2822 0.2156 0.1088 0.098 Uiso 0.5 1 calc R U P C 1
H28B H 0.3773 0.1587 0.1635 0.098 Uiso 0.5 1 calc R U P C 1
C28' C 0.2578(13) 0.1721(10) 0.1143(9) 0.0819(17) Uiso 0.5 1 d D . P C 2
H28C H 0.2222 0.2118 0.0733 0.098 Uiso 0.5 1 calc R U P C 2
H28D H 0.3274 0.2008 0.1408 0.098 Uiso 0.5 1 calc R U P C 2
C29 C 0.003(3) 0.509(2) 0.0555(16) 0.207(5) Uiso 0.5 1 d D . P A 1
H29A H 0.0723 0.5385 0.0563 0.248 Uiso 0.5 1 calc R U P A 1
H29B H -0.0502 0.5184 0.0086 0.248 Uiso 0.5 1 calc R U P A 1
C29' C 0.051(3) 0.408(2) 0.107(2) 0.207(5) Uiso 0.5 1 d D . P B 2
H29C H 0.1190 0.3762 0.1326 0.248 Uiso 0.5 1 calc R U P B 2
H29D H 0.0298 0.3877 0.0569 0.248 Uiso 0.5 1 calc R U P B 2
C30 C 0.018(3) 0.407(2) 0.0740(19) 0.207(5) Uiso 0.5 1 d D . P A 1
H30A H -0.0362 0.3697 0.0392 0.248 Uiso 0.5 1 calc R U P A 1
H30B H 0.0911 0.3866 0.0749 0.248 Uiso 0.5 1 calc R U P A 1
C30' C -0.037(3) 0.386(3) 0.140(2) 0.207(5) Uiso 0.5 1 d D . P B 2
H30C H -0.0212 0.3306 0.1703 0.248 Uiso 0.5 1 calc R U P B 2
H30D H -0.1092 0.3813 0.1048 0.248 Uiso 0.5 1 calc R U P B 2
C31 C 0.003(3) 0.399(3) 0.146(2) 0.207(5) Uiso 0.5 1 d D . P A 1
H31A H -0.0485 0.3475 0.1454 0.248 Uiso 0.5 1 calc R U P A 1
H31B H 0.0728 0.3818 0.1807 0.248 Uiso 0.5 1 calc R U P A 1
C31' C -0.019(4) 0.476(3) 0.181(2) 0.207(5) Uiso 0.5 1 d D . P B 2
H31C H -0.0039 0.4588 0.2313 0.248 Uiso 0.5 1 calc R U P B 2
H31D H -0.0901 0.5081 0.1677 0.248 Uiso 0.5 1 calc R U P B 2
C32 C -0.039(4) 0.485(3) 0.172(2) 0.207(5) Uiso 0.5 1 d D . P A 1
H32A H -0.1127 0.4770 0.1763 0.248 Uiso 0.5 1 calc R U P A 1
H32B H 0.0103 0.5076 0.2176 0.248 Uiso 0.5 1 calc R U P A 1
C32' C 0.065(3) 0.551(2) 0.1790(16) 0.207(5) Uiso 0.5 1 d D . P B 2
H32C H 0.0365 0.6149 0.1750 0.248 Uiso 0.5 1 calc R U P B 2
H32D H 0.1340 0.5454 0.2169 0.248 Uiso 0.5 1 calc R U P B 2

loop_
_atom_site_aniso_label
_atom_site_aniso_U_11
_atom_site_aniso_U_22
_atom_site_aniso_U_33
_atom_site_aniso_U_23
_atom_site_aniso_U_13
_atom_site_aniso_U_12
Eu1 0.0518(2) 0.03321(18) 0.04680(19) -0.00755(11) 0.02958(14) -0.00859(11)
O1 0.110(4) 0.062(3) 0.099(4) -0.014(3) 0.077(3) -0.025(3)
N1 0.052(3) 0.031(2) 0.034(2) -0.0021(18) 0.017(2) -0.0002(19)
N2 0.083(4) 0.037(3) 0.038(2) -0.0037(19) 0.030(2) -0.009(2)
N3 0.069(3) 0.044(3) 0.039(3) 0.001(2) 0.009(2) -0.011(2)
N4 0.033(2) 0.042(3) 0.052(3) 0.001(2) 0.016(2) -0.0057(18)
N5 0.038(3) 0.058(3) 0.069(3) -0.017(3) 0.019(2) -0.010(2)
N6 0.045(3) 0.044(3) 0.102(4) -0.002(3) 0.019(3) 0.002(2)
C1 0.043(3) 0.041(3) 0.037(3) -0.003(2) 0.011(2) -0.007(2)
C2 0.049(3) 0.039(3) 0.052(3) -0.010(2) 0.015(3) -0.002(2)
C3 0.067(4) 0.046(3) 0.025(2) -0.011(2) 0.022(2) -0.032(3)
C4 0.046(4) 0.057(4) 0.056(4) 0.003(3) 0.019(3) 0.000(3)
C5 0.047(4) 0.061(4) 0.068(4) -0.003(3) 0.026(3) 0.002(3)
C6 0.059(4) 0.067(4) 0.065(4) -0.004(3) 0.039(3) -0.010(3)
C7 0.054(4) 0.040(3) 0.045(3) -0.010(2) 0.024(3) -0.008(2)
C8 0.076(5) 0.053(4) 0.054(4) 0.004(3) 0.037(3) -0.014(3)
C9 0.083(5) 0.054(4) 0.055(4) 0.014(3) 0.023(4) 0.002(3)
C10 0.056(4) 0.043(3) 0.048(3) 0.009(3) 0.016(3) 0.002(3)
C11 0.046(3) 0.037(3) 0.038(3) -0.008(2) 0.014(2) -0.006(2)
C12 0.048(3) 0.035(3) 0.033(3) -0.007(2) 0.021(2) -0.009(2)
C13 0.116(6) 0.043(3) 0.041(3) -0.006(3) 0.036(4) -0.013(4)
C14 0.158(9) 0.103(7) 0.060(5) 0.032(4) 0.038(5) 0.045(6)
C15 0.173(9) 0.064(5) 0.059(4) -0.009(3) 0.064(5) -0.041(5)
C16 0.074(4) 0.042(3) 0.042(3) -0.006(2) 0.018(3) -0.021(3)
C17 0.122(7) 0.080(6) 0.082(6) -0.028(5) 0.001(5) -0.042(5)
C18 0.100(6) 0.054(4) 0.100(6) -0.027(4) 0.044(5) -0.008(4)
C19 0.039(4) 0.077(5) 0.114(6) -0.033(5) 0.022(4) -0.010(3)
C20 0.052(5) 0.151(9) 0.109(8) -0.021(6) -0.005(5) 0.007(5)
C21 0.055(5) 0.110(7) 0.218(12) -0.061(8) 0.059(6) -0.035(5)
C22 0.049(4) 0.050(4) 0.097(6) -0.019(3) 0.019(4) -0.002(3)
C23 0.096(6) 0.042(4) 0.174(9) 0.009(5) 0.035(6) 0.004(4)
C24 0.113(7) 0.071(5) 0.123(8) -0.022(5) 0.048(6) 0.000(5)

loop_
_atom_type_symbol
_atom_type_description
_atom_type_scat_dispersion_real
_atom_type_scat_dispersion_imag
_atom_type_scat_source
C C 0.0033 0.0016 'International Tables Vol C Tables 4.2.6.8 and 6.1.1.4'
H H 0.0000 0.0000 'International Tables Vol C Tables 4.2.6.8 and 6.1.1.4'
N N 0.0061 0.0033 'International Tables Vol C Tables 4.2.6.8 and 6.1.1.4'
O O 0.0106 0.0060 'International Tables Vol C Tables 4.2.6.8 and 6.1.1.4'
Eu Eu -0.1578 3.6682 'International Tables Vol C Tables 4.2.6.8 and 6.1.1.4'

loop_
_geom_angle_atom_site_label_1
_geom_angle_atom_site_label_2
_geom_angle_atom_site_label_3
_geom_angle
_geom_angle_site_symmetry_1
_geom_angle_site_symmetry_3
N4 Eu1 N1 66.62(13) . .
N4 Eu1 N5 53.02(14) . .
N1 Eu1 N5 119.63(14) . .
N4 Eu1 O1 107.67(14) . .
N1 Eu1 O1 119.57(15) . .
N5 Eu1 O1 82.67(17) . .
N4 Eu1 N2 94.19(14) . 3_655
N1 Eu1 N2 85.56(14) . 3_655
N5 Eu1 N2 96.89(15) . 3_655
O1 Eu1 N2 151.47(14) . 3_655
N4 Eu1 N1 142.09(14) . 3_655
N1 Eu1 N1 97.34(12) . 3_655
N5 Eu1 N1 128.77(13) . 3_655
O1 Eu1 N1 110.03(13) . 3_655
N2 Eu1 N1 49.01(13) 3_655 3_655
N4 Eu1 N2 108.72(13) . .
N1 Eu1 N2 47.53(13) . .
N5 Eu1 N2 153.82(13) . .
O1 Eu1 N2 86.80(16) . .
N2 Eu1 N2 103.65(11) 3_655 .
N1 Eu1 N2 77.39(12) 3_655 .
N4 Eu1 C2 27.90(14) . .
N1 Eu1 C2 94.07(14) . .
N5 Eu1 C2 26.21(14) . .
O1 Eu1 C2 90.31(16) . .
N2 Eu1 C2 101.85(15) 3_655 .
N1 Eu1 C2 147.28(14) 3_655 .
N2 Eu1 C2 130.78(14) . .
N4 Eu1 C1 119.51(14) . 3_655
N1 Eu1 C1 101.14(14) . 3_655
N5 Eu1 C1 106.49(15) . 3_655
O1 Eu1 C1 126.97(14) . 3_655
N2 Eu1 C1 26.06(13) 3_655 3_655
N1 Eu1 C1 26.59(13) 3_655 3_655
N2 Eu1 C1 99.01(13) . 3_655
C2 Eu1 C1 120.89(15) . 3_655
N4 Eu1 C1 83.62(14) . .
N1 Eu1 C1 25.55(13) . .
N5 Eu1 C1 133.26(14) . .
O1 Eu1 C1 97.07(16) . .
N2 Eu1 C1 103.53(15) 3_655 .
N1 Eu1 C1 95.44(13) 3_655 .
N2 Eu1 C1 25.25(13) . .
C2 Eu1 C1 107.55(15) . .
C1 Eu1 C1 110.24(11) 3_655 .
N4 Eu1 Eu1 109.12(10) . 3_655
N1 Eu1 Eu1 50.91(9) . 3_655
N5 Eu1 Eu1 148.34(11) . 3_655
O1 Eu1 Eu1 128.95(13) . 3_655
N2 Eu1 Eu1 55.26(11) 3_655 3_655
N1 Eu1 Eu1 46.43(9) 3_655 3_655
N2 Eu1 Eu1 48.38(9) . 3_655
C2 Eu1 Eu1 135.26(11) . 3_655
C1 Eu1 Eu1 56.03(10) 3_655 3_655
C1 Eu1 Eu1 54.20(10) . 3_655
C28 O1 C25 109.7(9) . .
C28' O1 C25' 109.2(9) . .
C28 O1 Eu1 115.1(7) . .
C25 O1 Eu1 134.8(7) . .
C28' O1 Eu1 115.9(7) . .
C25' O1 Eu1 134.9(7) . .
C29 O2 C32 121(3) . .
C32' O2' C29' 116(2) . .
C1 N1 C3 122.9(4) . .
C1 N1 Eu1 100.0(3) . .
C3 N1 Eu1 134.4(3) . .
C1 N1 Eu1 88.6(3) . 3_655
C3 N1 Eu1 110.7(3) . 3_655
Eu1 N1 Eu1 82.66(12) . 3_655
C1 N2 C13 120.4(5) . .
C1 N2 Eu1 91.1(3) . 3_655
C13 N2 Eu1 135.2(4) . 3_655
C1 N2 Eu1 83.0(3) . .
C13 N2 Eu1 133.7(4) . .
Eu1 N2 Eu1 76.35(11) 3_655 .
C1 N3 C16 124.3(5) . .
C1 N3 H3 109(4) . .
C16 N3 H3 117(4) . .
C11 N4 C2 121.1(5) . .
C11 N4 Eu1 132.7(3) . .
C2 N4 Eu1 95.2(3) . .
C2 N5 C19 119.9(5) . .
C2 N5 Eu1 91.7(3) . .
C19 N5 Eu1 140.8(4) . .
C2 N6 C22 123.9(5) . .
C2 N6 H6 114(5) . .
C22 N6 H6 115(5) . .
N2 C1 N1 114.2(4) . .
N2 C1 N3 123.6(5) . .
N1 C1 N3 122.3(5) . .
N2 C1 Eu1 62.9(3) . 3_655
N1 C1 Eu1 64.8(3) . 3_655
N3 C1 Eu1 144.1(4) . 3_655
N2 C1 Eu1 71.7(3) . .
N1 C1 Eu1 54.5(3) . .
N3 C1 Eu1 145.3(4) . .
Eu1 C1 Eu1 69.77(11) 3_655 .
N5 C2 N6 123.5(5) . .
N5 C2 N4 115.4(5) . .
N6 C2 N4 120.9(5) . .
N5 C2 Eu1 62.0(3) . .
N6 C2 Eu1 158.0(4) . .
N4 C2 Eu1 56.9(3) . .
C4 C3 N1 116.7(5) . .
C4 C3 C12 120.2(5) . .
N1 C3 C12 122.4(5) . .
C3 C4 C5 121.3(6) . .
C3 C4 H4 119.4 . .
C5 C4 H4 119.4 . .
C6 C5 C4 119.9(6) . .
C6 C5 H5 120.0 . .
C4 C5 H5 120.0 . .
C5 C6 C7 120.4(5) . .
C5 C6 H6A 119.8 . .
C7 C6 H6A 119.8 . .
C6 C7 C8 118.7(5) . .
C6 C7 C12 121.3(5) . .
C8 C7 C12 120.0(5) . .
C9 C8 C7 119.8(5) . .
C9 C8 H8 120.1 . .
C7 C8 H8 120.1 . .
C8 C9 C10 121.8(6) . .
C8 C9 H9 119.1 . .
C10 C9 H9 119.1 . .
C9 C10 C11 122.4(6) . .
C9 C10 H10 118.8 . .
C11 C10 H10 118.8 . .
N4 C11 C10 122.8(5) . .
N4 C11 C12 120.3(5) . .
C10 C11 C12 116.9(5) . .
C3 C12 C7 116.8(5) . .
C3 C12 C11 124.3(4) . .
C7 C12 C11 118.9(5) . .
N2 C13 C14 111.3(6) . .
N2 C13 C15 109.4(6) . .
C14 C13 C15 112.0(6) . .
N2 C13 H13 108.0 . .
C14 C13 H13 108.0 . .
C15 C13 H13 108.0 . .
C13 C14 H14A 109.5 . .
C13 C14 H14B 109.5 . .
H14A C14 H14B 109.5 . .
C13 C14 H14C 109.5 . .
H14A C14 H14C 109.5 . .
H14B C14 H14C 109.5 . .
C13 C15 H15A 109.5 . .
C13 C15 H15B 109.5 . .
H15A C15 H15B 109.5 . .
C13 C15 H15C 109.5 . .
H15A C15 H15C 109.5 . .
H15B C15 H15C 109.5 . .
N3 C16 C18 112.0(5) . .
N3 C16 C17 108.9(5) . .
C18 C16 C17 110.7(6) . .
N3 C16 H16 108.4 . .
C18 C16 H16 108.4 . .
C17 C16 H16 108.4 . .
C16 C17 H17A 109.5 . .
C16 C17 H17B 109.5 . .
H17A C17 H17B 109.5 . .
C16 C17 H17C 109.5 . .
H17A C17 H17C 109.5 . .
H17B C17 H17C 109.5 . .
C16 C18 H18A 109.5 . .
C16 C18 H18B 109.5 . .
H18A C18 H18B 109.5 . .
C16 C18 H18C 109.5 . .
H18A C18 H18C 109.5 . .
H18B C18 H18C 109.5 . .
N5 C19 C21 108.1(6) . .
N5 C19 C20 110.0(6) . .
C21 C19 C20 108.5(7) . .
N5 C19 H19 110.1 . .
C21 C19 H19 110.1 . .
C20 C19 H19 110.1 . .
C19 C20 H20A 109.5 . .
C19 C20 H20B 109.5 . .
H20A C20 H20B 109.5 . .
C19 C20 H20C 109.5 . .
H20A C20 H20C 109.5 . .
H20B C20 H20C 109.5 . .
C19 C21 H21A 109.5 . .
C19 C21 H21B 109.5 . .
H21A C21 H21B 109.5 . .
C19 C21 H21C 109.5 . .
H21A C21 H21C 109.5 . .
H21B C21 H21C 109.5 . .
N6 C22 C23 110.6(6) . .
N6 C22 C24 110.0(6) . .
C23 C22 C24 111.0(6) . .
N6 C22 H22 108.4 . .
C23 C22 H22 108.4 . .
C24 C22 H22 108.4 . .
C22 C23 H23A 109.5 . .
C22 C23 H23B 109.5 . .
H23A C23 H23B 109.5 . .
C22 C23 H23C 109.5 . .
H23A C23 H23C 109.5 . .
H23B C23 H23C 109.5 . .
C22 C24 H24A 109.5 . .
C22 C24 H24B 109.5 . .
H24A C24 H24B 109.5 . .
C22 C24 H24C 109.5 . .
H24A C24 H24C 109.5 . .
H24B C24 H24C 109.5 . .
O1 C25 C26 108.6(12) . .
O1 C25 H25A 110.0 . .
C26 C25 H25A 110.0 . .
O1 C25 H25B 110.0 . .
C26 C25 H25B 110.0 . .
H25A C25 H25B 108.4 . .
O1 C25' C26' 104.7(11) . .
O1 C25' H25C 110.8 . .
C26' C25' H25C 110.8 . .
O1 C25' H25D 110.8 . .
C26' C25' H25D 110.8 . .
H25C C25' H25D 108.9 . .
C25 C26 C27 106.7(12) . .
C25 C26 H26A 110.4 . .
C27 C26 H26A 110.4 . .
C25 C26 H26B 110.4 . .
C27 C26 H26B 110.4 . .
H26A C26 H26B 108.6 . .
C25' C26' C27' 98.6(12) . .
C25' C26' H26C 112.1 . .
C27' C26' H26C 112.1 . .
C25' C26' H26D 112.1 . .
C27' C26' H26D 112.1 . .
H26C C26' H26D 109.7 . .
C28 C27 C26 105.9(12) . .
C28 C27 H27A 110.5 . .
C26 C27 H27A 110.5 . .
C28 C27 H27B 110.5 . .
C26 C27 H27B 110.5 . .
H27A C27 H27B 108.7 . .
C28' C27' C26' 103.4(12) . .
C28' C27' H27C 111.1 . .
C26' C27' H27C 111.1 . .
C28' C27' H27D 111.1 . .
C26' C27' H27D 111.1 . .
H27C C27' H27D 109.0 . .
O1 C28 C27 108.5(11) . .
O1 C28 H28A 110.0 . .
C27 C28 H28A 110.0 . .
O1 C28 H28B 110.0 . .
C27 C28 H28B 110.0 . .
H28A C28 H28B 108.4 . .
O1 C28' C27' 105.2(11) . .
O1 C28' H28C 110.7 . .
C27' C28' H28C 110.7 . .
O1 C28' H28D 110.7 . .
C27' C28' H28D 110.7 . .
H28C C28' H28D 108.8 . .
O2 C29 C30 102(3) . .
O2 C29 H29A 111.4 . .
C30 C29 H29A 111.4 . .
O2 C29 H29B 111.4 . .
C30 C29 H29B 111.4 . .
H29A C29 H29B 109.3 . .
O2' C29' C30' 106(3) . .
O2' C29' H29C 110.6 . .
C30' C29' H29C 110.6 . .
O2' C29' H29D 110.6 . .
C30' C29' H29D 110.6 . .
H29C C29' H29D 108.7 . .
C31 C30 C29 106(3) . .
C31 C30 H30A 110.6 . .
C29 C30 H30A 110.6 . .
C31 C30 H30B 110.6 . .
C29 C30 H30B 110.6 . .
H30A C30 H30B 108.8 . .
C29' C30' C31' 92(3) . .
C29' C30' H30C 113.2 . .
C31' C30' H30C 113.2 . .
C29' C30' H30D 113.2 . .
C31' C30' H30D 113.2 . .
H30C C30' H30D 110.6 . .
C32 C31 C30 115(4) . .
C32 C31 H31A 108.6 . .
C30 C31 H31A 108.6 . .
C32 C31 H31B 108.6 . .
C30 C31 H31B 108.6 . .
H31A C31 H31B 107.6 . .
C30' C31' C32' 125(3) . .
C30' C31' H31C 106.0 . .
C32' C31' H31C 106.0 . .
C30' C31' H31D 106.0 . .
C32' C31' H31D 106.0 . .
H31C C31' H31D 106.3 . .
O2 C32 C31 96(3) . .
O2 C32 H32A 112.5 . .
C31 C32 H32A 112.5 . .
O2 C32 H32B 112.5 . .
C31 C32 H32B 112.5 . .
H32A C32 H32B 110.1 . .
O2' C32' C31' 86(2) . .
O2' C32' H32C 114.3 . .
C31' C32' H32C 114.3 . .
O2' C32' H32D 114.3 . .
C31' C32' H32D 114.3 . .
H32C C32' H32D 111.5 . .

loop_
_geom_bond_atom_site_label_1
_geom_bond_atom_site_label_2
_geom_bond_distance
_geom_bond_site_symmetry_2
Eu1 N4 2.479(4) .
Eu1 N1 2.535(4) .
Eu1 N5 2.603(5) .
Eu1 O1 2.662(4) .
Eu1 N2 2.669(4) 3_655
Eu1 N1 2.715(4) 3_655
Eu1 N2 2.934(5) .
Eu1 C2 2.946(6) .
Eu1 C1 2.999(5) 3_655
Eu1 C1 3.067(5) .
Eu1 Eu1 3.4697(10) 3_655
O1 C28 1.422(13) .
O1 C25 1.445(13) .
O1 C28' 1.446(13) .
O1 C25' 1.457(13) .
O2 C29 1.434(17) .
O2 C32 1.47(2) .
O2' C32' 1.446(18) .
O2' C29' 1.469(18) .
N1 C1 1.343(6) .
N1 C3 1.417(6) .
N1 Eu1 2.715(4) 3_655
N2 C1 1.318(7) .
N2 C13 1.469(7) .
N2 Eu1 2.669(4) 3_655
N3 C1 1.374(6) .
N3 C16 1.456(7) .
N3 H3 0.96(2) .
N4 C11 1.372(6) .
N4 C2 1.384(7) .
N5 C2 1.302(7) .
N5 C19 1.465(8) .
N6 C2 1.379(7) .
N6 C22 1.471(8) .
N6 H6 0.97(2) .
C1 Eu1 2.999(5) 3_655
C3 C4 1.394(8) .
C3 C12 1.423(8) .
C4 C5 1.409(8) .
C4 H4 0.9400 .
C5 C6 1.351(9) .
C5 H5 0.9400 .
C6 C7 1.411(8) .
C6 H6A 0.9400 .
C7 C8 1.416(8) .
C7 C12 1.432(7) .
C8 C9 1.354(9) .
C8 H8 0.9400 .
C9 C10 1.390(8) .
C9 H9 0.9400 .
C10 C11 1.395(7) .
C10 H10 0.9400 .
C11 C12 1.468(7) .
C13 C14 1.485(11) .
C13 C15 1.509(10) .
C13 H13 0.9900 .
C14 H14A 0.9700 .
C14 H14B 0.9700 .
C14 H14C 0.9700 .
C15 H15A 0.9700 .
C15 H15B 0.9700 .
C15 H15C 0.9700 .
C16 C18 1.490(9) .
C16 C17 1.515(9) .
C16 H16 0.9900 .
C17 H17A 0.9700 .
C17 H17B 0.9700 .
C17 H17C 0.9700 .
C18 H18A 0.9700 .
C18 H18B 0.9700 .
C18 H18C 0.9700 .
C19 C21 1.518(11) .
C19 C20 1.537(12) .
C19 H19 0.9900 .
C20 H20A 0.9700 .
C20 H20B 0.9700 .
C20 H20C 0.9700 .
C21 H21A 0.9700 .
C21 H21B 0.9700 .
C21 H21C 0.9700 .
C22 C23 1.508(10) .
C22 C24 1.515(11) .
C22 H22 0.9900 .
C23 H23A 0.9700 .
C23 H23B 0.9700 .
C23 H23C 0.9700 .
C24 H24A 0.9700 .
C24 H24B 0.9700 .
C24 H24C 0.9700 .
C25 C26 1.461(15) .
C25 H25A 0.9800 .
C25 H25B 0.9800 .
C25' C26' 1.490(15) .
C25' H25C 0.9800 .
C25' H25D 0.9800 .
C26 C27 1.517(15) .
C26 H26A 0.9800 .
C26 H26B 0.9800 .
C26' C27' 1.563(15) .
C26' H26C 0.9800 .
C26' H26D 0.9800 .
C27 C28 1.482(15) .
C27 H27A 0.9800 .
C27 H27B 0.9800 .
C27' C28' 1.481(15) .
C27' H27C 0.9800 .
C27' H27D 0.9800 .
C28 H28A 0.9800 .
C28 H28B 0.9800 .
C28' H28C 0.9800 .
C28' H28D 0.9800 .
C29 C30 1.499(19) .
C29 H29A 0.9800 .
C29 H29B 0.9800 .
C29' C30' 1.487(19) .
C29' H29C 0.9800 .
C29' H29D 0.9800 .
C30 C31 1.497(19) .
C30 H30A 0.9800 .
C30 H30B 0.9800 .
C30' C31' 1.509(19) .
C30' H30C 0.9800 .
C30' H30D 0.9800 .
C31 C32 1.494(19) .
C31 H31A 0.9800 .
C31 H31B 0.9800 .
C31' C32' 1.524(19) .
C31' H31C 0.9800 .
C31' H31D 0.9800 .
C32 H32A 0.9800 .
C32 H32B 0.9800 .
C32' H32C 0.9800 .
C32' H32D 0.9800 .

loop_
_geom_torsion_atom_site_label_1
_geom_torsion_atom_site_label_2
_geom_torsion_atom_site_label_3
_geom_torsion_atom_site_label_4
_geom_torsion
_geom_torsion_site_symmetry_1
_geom_torsion_site_symmetry_4
C13 N2 C1 N1 -172.4(5) . .
Eu1 N2 C1 N1 41.1(5) 3_655 .
Eu1 N2 C1 N1 -35.1(4) . .
C13 N2 C1 N3 7.7(9) . .
Eu1 N2 C1 N3 -138.8(5) 3_655 .
Eu1 N2 C1 N3 145.1(5) . .
C13 N2 C1 Eu1 146.6(6) . 3_655
Eu1 N2 C1 Eu1 -76.11(12) . 3_655
C13 N2 C1 Eu1 -137.3(6) . .
Eu1 N2 C1 Eu1 76.11(12) 3_655 .
C3 N1 C1 N2 -154.2(5) . .
Eu1 N1 C1 N2 42.1(5) . .
Eu1 N1 C1 N2 -40.2(5) 3_655 .
C3 N1 C1 N3 25.7(8) . .
Eu1 N1 C1 N3 -138.1(5) . .
Eu1 N1 C1 N3 139.7(5) 3_655 .
C3 N1 C1 Eu1 -114.0(5) . 3_655
Eu1 N1 C1 Eu1 82.29(15) . 3_655
C3 N1 C1 Eu1 163.8(6) . .
Eu1 N1 C1 Eu1 -82.29(15) 3_655 .
C16 N3 C1 N2 -143.5(6) . .
C16 N3 C1 N1 36.6(8) . .
C16 N3 C1 Eu1 127.5(6) . 3_655
C16 N3 C1 Eu1 -36.2(10) . .
C19 N5 C2 N6 0.5(9) . .
Eu1 N5 C2 N6 -155.2(6) . .
C19 N5 C2 N4 176.3(6) . .
Eu1 N5 C2 N4 20.6(5) . .
C19 N5 C2 Eu1 155.7(6) . .
C22 N6 C2 N5 152.7(6) . .
C22 N6 C2 N4 -22.8(9) . .
C22 N6 C2 Eu1 54.8(14) . .
C11 N4 C2 N5 126.5(6) . .
Eu1 N4 C2 N5 -21.7(5) . .
C11 N4 C2 N6 -57.6(7) . .
Eu1 N4 C2 N6 154.2(5) . .
C11 N4 C2 Eu1 148.2(5) . .
C1 N1 C3 C4 47.0(7) . .
Eu1 N1 C3 C4 -155.7(4) . .
Eu1 N1 C3 C4 -55.3(5) 3_655 .
C1 N1 C3 C12 -142.3(5) . .
Eu1 N1 C3 C12 15.0(7) . .
Eu1 N1 C3 C12 115.4(5) 3_655 .
N1 C3 C4 C5 172.4(5) . .
C12 C3 C4 C5 1.5(8) . .
C3 C4 C5 C6 -3.3(9) . .
C4 C5 C6 C7 1.8(9) . .
C5 C6 C7 C8 -177.5(6) . .
C5 C6 C7 C12 1.4(9) . .
C6 C7 C8 C9 179.8(6) . .
C12 C7 C8 C9 0.9(8) . .
C7 C8 C9 C10 1.6(9) . .
C8 C9 C10 C11 -0.5(9) . .
C2 N4 C11 C10 -4.0(8) . .
Eu1 N4 C11 C10 130.5(5) . .
C2 N4 C11 C12 178.9(4) . .
Eu1 N4 C11 C12 -46.7(7) . .
C9 C10 C11 N4 179.7(5) . .
C9 C10 C11 C12 -3.1(8) . .
C4 C3 C12 C7 1.6(7) . .
N1 C3 C12 C7 -168.7(4) . .
C4 C3 C12 C11 -178.2(5) . .
N1 C3 C12 C11 11.5(7) . .
C6 C7 C12 C3 -3.1(7) . .
C8 C7 C12 C3 175.8(5) . .
C6 C7 C12 C11 176.7(5) . .
C8 C7 C12 C11 -4.4(7) . .
N4 C11 C12 C3 2.5(7) . .
C10 C11 C12 C3 -174.8(5) . .
N4 C11 C12 C7 -177.3(4) . .
C10 C11 C12 C7 5.4(7) . .
C1 N2 C13 C14 -89.0(7) . .
Eu1 N2 C13 C14 39.6(9) 3_655 .
Eu1 N2 C13 C14 159.5(5) . .
C1 N2 C13 C15 146.7(6) . .
Eu1 N2 C13 C15 -84.7(7) 3_655 .
Eu1 N2 C13 C15 35.2(7) . .
C1 N3 C16 C18 57.3(8) . .
C1 N3 C16 C17 -180.0(6) . .
C2 N5 C19 C21 -164.5(7) . .
Eu1 N5 C19 C21 -24.9(10) . .
C2 N5 C19 C20 77.3(8) . .
Eu1 N5 C19 C20 -143.2(6) . .
C2 N6 C22 C23 146.0(7) . .
C2 N6 C22 C24 -91.0(8) . .
C28 O1 C25 C26 -5.7(17) . .
Eu1 O1 C25 C26 -177.8(9) . .
C28' O1 C25' C26' -25.0(15) . .
Eu1 O1 C25' C26' 157.6(8) . .
O1 C25 C26 C27 1.3(18) . .
O1 C25' C26' C27' 39.8(16) . .
C25 C26 C27 C28 3.3(19) . .
C25' C26' C27' C28' -41.5(17) . .
C25 O1 C28 C27 7.8(16) . .
Eu1 O1 C28 C27 -178.4(9) . .
C26 C27 C28 O1 -6.8(18) . .
C25' O1 C28' C27' -2.6(15) . .
Eu1 O1 C28' C27' 175.3(9) . .
C26' C27' C28' O1 27.8(17) . .
C32 O2 C29 C30 8(4) . .
C32' O2' C29' C30' 43(4) . .
O2 C29 C30 C31 -9(4) . .
O2' C29' C30' C31' -21(4) . .
C29 C30 C31 C32 9(5) . .
C29' C30' C31' C32' 0(6) . .
C29 O2 C32 C31 -3(5) . .
C30 C31 C32 O2 -4(5) . .
C29' O2' C32' C31' -35(4) . .
C30' C31' C32' O2' 20(5) . .
